data_7041557
loop_
_publ_author_name
'Krishnan, V. Mahesh'
'Arman, Hadi D.'
'Tonzetich, Zachary J.'

_publ_section_title
;
 Synthesis and characterisation of ruthenium-nitrosyl complexes in
 oxygen-rich ligand environments.
;
_journal_issue 4
_journal_name_full 'Dalton transactions (Cambridge, England : 2003)'
_journal_page_first 1186
_journal_page_last 1193
_journal_paper_doi 10.1039/c6dt04717c
_journal_volume 46
_journal_year 2017
_chemical_formula_moiety 'C21 H29 Co N O12 P3 Ru'
_chemical_formula_sum 'C21 H29 Co N O12 P3 Ru'
_chemical_formula_weight 740.36
_space_group_crystal_system monoclinic
_space_group_IT_number 14
_space_group_name_Hall '-P 2ybc'
_space_group_name_H-M_alt 'P 1 21/c 1'
_symmetry_space_group_name_Hall '-P 2ybc'
_symmetry_space_group_name_H-M 'P 1 21/c 1'
_atom_sites_solution_hydrogens geom
_atom_sites_solution_primary direct
_audit_creation_date 2016-09-12
_audit_creation_method
;
Olex2 1.2
(compiled 2015.01.26 svn.r3150 for OlexSys, GUI svn.r4998)
;
_audit_update_record
;
2016-12-13 deposited with the CCDC.
2016-12-22 downloaded from the CCDC.
;
_cell_angle_alpha 90
_cell_angle_beta 97.413(3)
_cell_angle_gamma 90
_cell_formula_units_Z 4
_cell_length_a 10.4496(16)
_cell_length_b 11.5244(17)
_cell_length_c 22.855(4)
_cell_measurement_reflns_used 12939
_cell_measurement_temperature 98
_cell_measurement_theta_max 40.2
_cell_measurement_theta_min 2.0
_cell_volume 2729.3(8)
_computing_cell_refinement
;
CrystalClear-SM Expert 2.0 r15 (Rigaku, 2011)
;
_computing_data_collection
;
CrystalClear-SM Expert 2.0 r15 (Rigaku, 2011)
;
_computing_data_reduction
;
CrystalClear-SM Expert 2.0 r15 (Rigaku, 2011)
;
_computing_molecular_graphics 'Olex2 (Dolomanov et al., 2009)'
_computing_publication_material 'Olex2 (Dolomanov et al., 2009)'
_computing_structure_refinement 'ShelXL (Sheldrick, 2008)'
_computing_structure_solution 'ShelXT (Sheldrick, 2015)'
_diffrn_ambient_temperature 98
_diffrn_detector CCD
_diffrn_detector_area_resol_mean 28.5714
_diffrn_measured_fraction_theta_full 0.993
_diffrn_measured_fraction_theta_max 0.993
_diffrn_measurement_details
;
scan:
    Number of images: 270
               Slice: -125.0000 - 10.0000
         Image width: 0.5000
            Exp time: 30.0000
       Rotation axis: Omega
               Omega: 0.0000
               Kappa: 0.0000
                 Phi: 0.0000
                 XTD: 34.4966
              2theta: -34.6962
scan:
    Number of images: 112
               Slice: -68.0000 - -12.0000
         Image width: 0.5000
            Exp time: 30.0000
       Rotation axis: Omega
               Omega: 0.0000
               Kappa: 70.0000
                 Phi: 180.0000
                 XTD: 34.4966
              2theta: -34.6962
scan:
    Number of images: 108
               Slice: -65.0000 - -11.0000
         Image width: 0.5000
            Exp time: 30.0000
       Rotation axis: Omega
               Omega: 0.0000
               Kappa: 70.0000
                 Phi: 0.0000
                 XTD: 34.4966
              2theta: -34.6962
scan:
    Number of images: 62
               Slice: -65.0000 - -34.0000
         Image width: 0.5000
            Exp time: 30.0000
       Rotation axis: Omega
               Omega: 0.0000
               Kappa: 0.0000
                 Phi: 90.0000
                 XTD: 34.4966
              2theta: -34.6962
;
_diffrn_measurement_device
;
AFC12 (Right): Kappa 3 circle
;
_diffrn_measurement_device_type
;
Rigaku Saturn724 (2x2 bin mode)
;
_diffrn_measurement_method 'profile data from \w-scans'
_diffrn_measurement_specimen_support Fiber
_diffrn_orient_matrix_type d*Trek
_diffrn_orient_matrix_UB_11 0.003614
_diffrn_orient_matrix_UB_12 0.067969
_diffrn_orient_matrix_UB_13 0.068412
_diffrn_orient_matrix_UB_21 -0.058051
_diffrn_orient_matrix_UB_22 0.047260
_diffrn_orient_matrix_UB_23 -0.043887
_diffrn_orient_matrix_UB_31 -0.032266
_diffrn_orient_matrix_UB_32 -0.015912
_diffrn_orient_matrix_UB_33 0.025544
_diffrn_radiation_monochromator 'Graphite Monochromator'
_diffrn_radiation_type MoK\a
_diffrn_radiation_wavelength 0.71075
_diffrn_reflns_av_R_equivalents 0.0759
_diffrn_reflns_av_unetI/netI 0.0536
_diffrn_reflns_Laue_measured_fraction_full 0.993
_diffrn_reflns_Laue_measured_fraction_max 0.993
_diffrn_reflns_limit_h_max 7
_diffrn_reflns_limit_h_min -12
_diffrn_reflns_limit_k_max 13
_diffrn_reflns_limit_k_min -13
_diffrn_reflns_limit_l_max 27
_diffrn_reflns_limit_l_min -23
_diffrn_reflns_number 14121
_diffrn_reflns_point_group_measured_fraction_full 0.993
_diffrn_reflns_point_group_measured_fraction_max 0.993
_diffrn_reflns_theta_full 25.242
_diffrn_reflns_theta_max 25.500
_diffrn_reflns_theta_min 1.965
_diffrn_source 'Sealed Tube'
_diffrn_source_current 40.0
_diffrn_source_power 2.0
_diffrn_source_voltage 50.0
_exptl_absorpt_coefficient_mu 1.399
_exptl_absorpt_correction_T_max 1.000
_exptl_absorpt_correction_T_min 0.430
_exptl_absorpt_correction_type multi-scan
_exptl_absorpt_process_details 'ABSCOR (Higashi, 1995)'
_exptl_crystal_colour 'clear dark red'
_exptl_crystal_colour_lustre clear
_exptl_crystal_colour_modifier dark
_exptl_crystal_colour_primary red
_exptl_crystal_density_diffrn 1.802
_exptl_crystal_description block
_exptl_crystal_F_000 1496
_exptl_crystal_size_max 0.18
_exptl_crystal_size_mid 0.17
_exptl_crystal_size_min 0.1
_refine_diff_density_max 1.291
_refine_diff_density_min -1.788
_refine_diff_density_rms 0.125
_refine_ls_extinction_method none
_refine_ls_goodness_of_fit_ref 1.058
_refine_ls_hydrogen_treatment constr
_refine_ls_matrix_type full
_refine_ls_number_parameters 328
_refine_ls_number_reflns 5033
_refine_ls_number_restraints 0
_refine_ls_restrained_S_all 1.058
_refine_ls_R_factor_all 0.0515
_refine_ls_R_factor_gt 0.0478
_refine_ls_shift/su_max 0.001
_refine_ls_shift/su_mean 0.000
_refine_ls_structure_factor_coef Fsqd
_refine_ls_weighting_details 'w=1/[\s^2^(Fo^2^)+(0.0560P)^2^+6.9280P] where P=(Fo^2^+2Fc^2^)/3'
_refine_ls_weighting_scheme calc
_refine_ls_wR_factor_gt 0.1212
_refine_ls_wR_factor_ref 0.1258
_reflns_Friedel_coverage 0.000
_reflns_number_gt 4608
_reflns_number_total 5033
_reflns_threshold_expression 'I > 2\s(I)'
_cod_data_source_file c6dt04717c2.cif
_cod_data_source_block LRuNOnaphcat
_cod_depositor_comments 'Adding full bibliography for 7041555--7041559.cif.'
_cod_original_cell_volume 2729.3(7)
_cod_database_code 7041557
_shelx_space_group_comment
;
The symmetry employed for this shelxl refinement is uniquely defined
by the following loop, which should always be used as a source of
symmetry information in preference to the above space-group names.
They are only intended as comments.
;
_shelx_estimated_absorpt_t_max 0.873
_shelx_estimated_absorpt_t_min 0.787
_olex2_refinement_description
;
1. Fixed Uiso
 At 1.2 times of:
  All C(H) groups
 At 1.5 times of:
  All C(H,H,H) groups
2. Uiso/Uaniso restraints and constraints
Uanis(C20) = Uanis(C21) = Uanis(C17) = Uanis(C18) = Uanis(C19) = Uanis(Co1)
3.a Aromatic/amide H refined with riding coordinates:
 C15(H15), C17(H17), C8(H8), C11(H11), C20(H20), C21(H21), C12(H12), C10(H10),
 C18(H18), C19(H19), C13(H13)
3.b Idealised Me refined as rotating group:
 C4(H4A,H4B,H4C), C5(H5A,H5B,H5C), C3(H3A,H3B,H3C), C2(H2A,H2B,H2C), C1(H1A,
 H1B,H1C), C6(H6A,H6B,H6C)
;
_shelx_shelxl_version_number 2014/7
_olex2_exptl_crystal_mounting_method 'nylon loop'
_olex2_submission_special_instructions 'No special instructions were received'

loop_
_space_group_symop_operation_xyz
'x, y, z'
'-x, y+1/2, -z+1/2'
'-x, -y, -z'
'x, -y-1/2, z-1/2'

loop_
_atom_site_label
_atom_site_type_symbol
_atom_site_fract_x
_atom_site_fract_y
_atom_site_fract_z
_atom_site_U_iso_or_equiv
_atom_site_adp_type
_atom_site_occupancy
_atom_site_site_symmetry_order
_atom_site_calc_flag
_atom_site_refinement_flags_posn
Ru1 Ru 0.43585(3) 0.24712(2) 0.38631(2) 0.01249(13) Uani 1 1 d .
Co1 Co 0.81667(5) 0.24988(4) 0.40337(2) 0.01571(15) Uani 1 1 d .
P1 P 0.69035(10) 0.24105(8) 0.32108(4) 0.0151(2) Uani 1 1 d .
P2 P 0.69956(9) 0.12752(9) 0.44444(4) 0.0142(2) Uani 1 1 d .
P3 P 0.70017(9) 0.38858(9) 0.43110(4) 0.0157(2) Uani 1 1 d .
O1 O 0.5473(3) 0.2709(2) 0.32158(11) 0.0162(5) Uani 1 1 d .
O10 O 0.3344(2) 0.1394(2) 0.33092(11) 0.0159(5) Uani 1 1 d .
O7 O 0.5575(2) 0.3666(2) 0.43491(11) 0.0163(5) Uani 1 1 d .
O11 O 0.3247(2) 0.3703(2) 0.34619(11) 0.0161(5) Uani 1 1 d .
O4 O 0.5604(2) 0.1126(2) 0.41552(11) 0.0155(5) Uani 1 1 d .
O6 O 0.7017(2) 0.1624(2) 0.51226(11) 0.0177(6) Uani 1 1 d .
O3 O 0.7423(3) 0.3267(2) 0.27467(11) 0.0212(6) Uani 1 1 d .
O5 O 0.7565(2) -0.0017(2) 0.45206(11) 0.0190(6) Uani 1 1 d .
O2 O 0.6970(3) 0.1155(2) 0.29214(12) 0.0212(6) Uani 1 1 d .
O9 O 0.7144(3) 0.4933(2) 0.38633(12) 0.0224(6) Uani 1 1 d .
O8 O 0.7588(3) 0.4412(3) 0.49328(12) 0.0240(6) Uani 1 1 d .
N1 N 0.3435(3) 0.2327(3) 0.44301(14) 0.0160(7) Uani 1 1 d .
O12 O 0.2865(3) 0.2264(3) 0.48330(13) 0.0279(7) Uani 1 1 d .
C16 C 0.2434(3) 0.3232(3) 0.30150(15) 0.0139(7) Uani 1 1 d .
C7 C 0.2527(3) 0.2010(3) 0.29157(15) 0.0150(7) Uani 1 1 d .
C14 C 0.0785(3) 0.3379(3) 0.21727(16) 0.0171(8) Uani 1 1 d .
C9 C 0.0958(4) 0.2181(4) 0.20460(17) 0.0187(8) Uani 1 1 d .
C15 C 0.1552(3) 0.3895(3) 0.26621(15) 0.0154(7) Uani 1 1 d .
H15 H 0.1459 0.4679 0.2744 0.019 Uiso 1 1 calc R
C17 C 0.9749(3) 0.2139(3) 0.35901(16) 0.01571(15) Uani 1 1 d .
H17 H 0.9717 0.1856 0.3207 0.019 Uiso 1 1 calc R
C8 C 0.1833(4) 0.1507(3) 0.24289(16) 0.0168(7) Uani 1 1 d .
H8 H 0.1939 0.0723 0.2352 0.020 Uiso 1 1 calc R
C11 C -0.0589(4) 0.2375(4) 0.11572(19) 0.0240(9) Uani 1 1 d .
H11 H -0.1031 0.2052 0.0817 0.029 Uiso 1 1 calc R
C20 C 0.9847(3) 0.2236(3) 0.46020(16) 0.01571(15) Uani 1 1 d .
H20 H 0.9872 0.2028 0.4996 0.019 Uiso 1 1 calc R
C21 C 0.9810(3) 0.1447(3) 0.41103(16) 0.01571(15) Uani 1 1 d .
H21 H 0.9824 0.0641 0.4129 0.019 Uiso 1 1 calc R
C4 C 0.6151(4) 0.1047(4) 0.54779(17) 0.0254(9) Uani 1 1 d .
H4A H 0.5292 0.1046 0.5270 0.038 Uiso 1 1 calc GR
H4B H 0.6157 0.1451 0.5845 0.038 Uiso 1 1 calc GR
H4C H 0.6433 0.0262 0.5553 0.038 Uiso 1 1 calc GR
C12 C -0.0779(4) 0.3553(4) 0.12924(17) 0.0226(9) Uani 1 1 d .
H12 H -0.1354 0.4003 0.1043 0.027 Uiso 1 1 calc R
C10 C 0.0250(4) 0.1705(4) 0.15293(16) 0.0223(8) Uani 1 1 d .
H10 H 0.0355 0.0926 0.1441 0.027 Uiso 1 1 calc R
C18 C 0.9743(3) 0.3326(3) 0.37500(16) 0.01571(15) Uani 1 1 d .
H18 H 0.9687 0.3953 0.3492 0.019 Uiso 1 1 calc R
C19 C 0.9838(3) 0.3386(3) 0.43793(16) 0.01571(15) Uani 1 1 d .
H19 H 0.9885 0.4062 0.4604 0.019 Uiso 1 1 calc R
C5 C 0.6850(4) 0.4560(4) 0.54178(17) 0.0264(9) Uani 1 1 d .
H5A H 0.6135 0.5068 0.5301 0.040 Uiso 1 1 calc GR
H5B H 0.7389 0.4890 0.5748 0.040 Uiso 1 1 calc GR
H5C H 0.6534 0.3820 0.5528 0.040 Uiso 1 1 calc GR
C13 C -0.0118(3) 0.4034(4) 0.17900(17) 0.0195(8) Uani 1 1 d .
H13 H -0.0264 0.4806 0.1879 0.023 Uiso 1 1 calc R
C3 C 0.7430(4) -0.0795(4) 0.40178(17) 0.0228(8) Uani 1 1 d .
H3A H 0.7726 -0.0414 0.3687 0.034 Uiso 1 1 calc GR
H3B H 0.6539 -0.1004 0.3920 0.034 Uiso 1 1 calc GR
H3C H 0.7934 -0.1481 0.4114 0.034 Uiso 1 1 calc GR
C2 C 0.6735(4) 0.3321(4) 0.21558(17) 0.0267(9) Uani 1 1 d .
H2A H 0.7003 0.2689 0.1926 0.040 Uiso 1 1 calc GR
H2B H 0.6922 0.4043 0.1976 0.040 Uiso 1 1 calc GR
H2C H 0.5824 0.3265 0.2174 0.040 Uiso 1 1 calc GR
C1 C 0.5853(4) 0.0553(4) 0.2631(2) 0.0297(10) Uani 1 1 d .
H1A H 0.5634 0.0857 0.2240 0.045 Uiso 1 1 calc GR
H1B H 0.5139 0.0662 0.2851 0.045 Uiso 1 1 calc GR
H1C H 0.6041 -0.0260 0.2609 0.045 Uiso 1 1 calc GR
C6 C 0.6360(5) 0.5951(4) 0.3870(2) 0.0337(11) Uani 1 1 d .
H6A H 0.6547 0.6472 0.3565 0.051 Uiso 1 1 calc GR
H6B H 0.6540 0.6327 0.4247 0.051 Uiso 1 1 calc GR
H6C H 0.5465 0.5735 0.3804 0.051 Uiso 1 1 calc GR

loop_
_atom_site_aniso_label
_atom_site_aniso_U_11
_atom_site_aniso_U_22
_atom_site_aniso_U_33
_atom_site_aniso_U_23
_atom_site_aniso_U_13
_atom_site_aniso_U_12
Ru1 0.00621(19) 0.0184(2) 0.01325(19) -0.00044(9) 0.00278(12) -0.00026(10)
Co1 0.0071(3) 0.0212(3) 0.0199(3) -0.00267(17) 0.0060(2) -0.00107(17)
P1 0.0099(5) 0.0205(5) 0.0161(5) -0.0016(3) 0.0064(4) -0.0008(4)
P2 0.0062(4) 0.0209(5) 0.0159(4) 0.0006(3) 0.0026(3) 0.0006(4)
P3 0.0079(5) 0.0201(5) 0.0197(5) -0.0040(4) 0.0046(4) -0.0010(4)
O1 0.0096(13) 0.0235(13) 0.0169(13) -0.0010(10) 0.0070(10) 0.0015(11)
O10 0.0100(12) 0.0167(13) 0.0205(13) -0.0012(10) -0.0005(10) 0.0002(11)
O7 0.0078(12) 0.0217(13) 0.0202(13) -0.0053(10) 0.0047(10) -0.0008(11)
O11 0.0123(13) 0.0180(13) 0.0172(12) 0.0002(10) -0.0003(10) 0.0016(11)
O4 0.0078(12) 0.0207(13) 0.0181(12) 0.0016(10) 0.0015(10) -0.0008(11)
O6 0.0083(12) 0.0283(15) 0.0170(12) -0.0014(11) 0.0032(10) -0.0040(11)
O3 0.0181(14) 0.0289(15) 0.0184(13) 0.0015(11) 0.0086(11) -0.0033(12)
O5 0.0105(13) 0.0229(14) 0.0236(13) -0.0003(11) 0.0025(10) 0.0026(11)
O2 0.0114(13) 0.0279(15) 0.0252(14) -0.0088(11) 0.0060(11) -0.0014(11)
O9 0.0155(14) 0.0224(14) 0.0312(15) 0.0000(11) 0.0098(12) 0.0008(12)
O8 0.0089(13) 0.0388(17) 0.0251(14) -0.0110(12) 0.0050(11) -0.0025(12)
N1 0.0064(15) 0.0237(16) 0.0173(16) 0.0009(12) -0.0005(13) -0.0003(13)
O12 0.0171(15) 0.0466(18) 0.0224(15) 0.0034(13) 0.0118(12) 0.0024(14)
C16 0.0053(16) 0.0231(19) 0.0145(16) -0.0016(14) 0.0058(13) -0.0035(15)
C7 0.0090(17) 0.0195(19) 0.0179(17) 0.0021(14) 0.0073(14) -0.0005(15)
C14 0.0085(17) 0.026(2) 0.0187(18) 0.0022(15) 0.0074(14) -0.0029(15)
C9 0.0081(18) 0.0264(19) 0.0226(19) 0.0012(16) 0.0055(15) -0.0051(16)
C15 0.0098(17) 0.0195(18) 0.0180(17) 0.0012(14) 0.0056(14) 0.0008(15)
C17 0.0071(3) 0.0212(3) 0.0199(3) -0.00267(17) 0.0060(2) -0.00107(17)
C8 0.0129(18) 0.0187(18) 0.0193(18) -0.0010(14) 0.0037(14) -0.0022(15)
C11 0.018(2) 0.034(2) 0.020(2) 0.0026(16) -0.0006(17) -0.0082(17)
C20 0.0071(3) 0.0212(3) 0.0199(3) -0.00267(17) 0.0060(2) -0.00107(17)
C21 0.0071(3) 0.0212(3) 0.0199(3) -0.00267(17) 0.0060(2) -0.00107(17)
C4 0.0118(19) 0.047(3) 0.0188(19) 0.0049(17) 0.0053(15) -0.0058(18)
C12 0.0091(18) 0.035(2) 0.0236(19) 0.0082(16) -0.0002(15) -0.0029(16)
C10 0.021(2) 0.024(2) 0.0213(19) -0.0016(15) 0.0009(16) -0.0052(17)
C18 0.0071(3) 0.0212(3) 0.0199(3) -0.00267(17) 0.0060(2) -0.00107(17)
C19 0.0071(3) 0.0212(3) 0.0199(3) -0.00267(17) 0.0060(2) -0.00107(17)
C5 0.018(2) 0.043(3) 0.0192(19) -0.0074(17) 0.0036(16) 0.0074(19)
C13 0.0081(17) 0.028(2) 0.0241(19) 0.0041(15) 0.0067(15) 0.0001(16)
C3 0.020(2) 0.024(2) 0.025(2) -0.0026(16) 0.0076(16) 0.0041(17)
C2 0.027(2) 0.034(2) 0.0205(19) 0.0043(17) 0.0056(17) -0.0046(19)
C1 0.019(2) 0.032(2) 0.038(2) -0.0127(18) 0.0009(18) -0.0054(19)
C6 0.039(3) 0.030(2) 0.035(2) 0.0047(19) 0.016(2) 0.010(2)

loop_
_atom_type_symbol
_atom_type_description
_atom_type_scat_dispersion_real
_atom_type_scat_dispersion_imag
_atom_type_scat_source
Ru Ru -1.2594 0.8363 'International Tables Vol C Tables 4.2.6.8 and 6.1.1.4'
Co Co 0.3494 0.9721 'International Tables Vol C Tables 4.2.6.8 and 6.1.1.4'
P P 0.1023 0.0942 'International Tables Vol C Tables 4.2.6.8 and 6.1.1.4'
O O 0.0106 0.0060 'International Tables Vol C Tables 4.2.6.8 and 6.1.1.4'
C C 0.0033 0.0016 'International Tables Vol C Tables 4.2.6.8 and 6.1.1.4'
H H 0.0000 0.0000 'International Tables Vol C Tables 4.2.6.8 and 6.1.1.4'
N N 0.0061 0.0033 'International Tables Vol C Tables 4.2.6.8 and 6.1.1.4'

loop_
_geom_angle_atom_site_label_1
_geom_angle_atom_site_label_2
_geom_angle_atom_site_label_3
_geom_angle
O1 Ru1 O7 86.05(10)
O1 Ru1 O4 86.57(10)
O10 Ru1 O1 85.90(11)
O10 Ru1 O7 171.89(10)
O10 Ru1 O11 85.41(11)
O10 Ru1 O4 89.94(10)
O11 Ru1 O1 85.55(11)
O11 Ru1 O7 93.08(11)
O11 Ru1 O4 171.12(10)
O4 Ru1 O7 90.47(10)
N1 Ru1 O1 177.35(13)
N1 Ru1 O10 96.61(13)
N1 Ru1 O7 91.44(13)
N1 Ru1 O11 93.76(13)
N1 Ru1 O4 94.29(13)
P1 Co1 P2 91.77(4)
P3 Co1 P1 89.20(4)
P3 Co1 P2 89.04(4)
C17 Co1 P1 90.05(11)
C17 Co1 P2 127.54(11)
C17 Co1 P3 143.41(11)
C17 Co1 C21 39.89(14)
C20 Co1 P1 156.33(11)
C20 Co1 P2 96.56(11)
C20 Co1 P3 112.98(11)
C20 Co1 C17 67.34(14)
C20 Co1 C21 40.59(14)
C20 Co1 C18 67.67(15)
C20 Co1 C19 39.94(14)
C21 Co1 P1 116.70(10)
C21 Co1 P2 95.19(11)
C21 Co1 P3 153.52(10)
C18 Co1 P1 99.79(10)
C18 Co1 P2 162.11(11)
C18 Co1 P3 104.62(11)
C18 Co1 C17 39.74(14)
C18 Co1 C21 67.44(15)
C18 Co1 C19 40.16(14)
C19 Co1 P1 137.79(11)
C19 Co1 P2 130.42(11)
C19 Co1 P3 90.12(10)
C19 Co1 C17 66.77(14)
C19 Co1 C21 67.33(14)
O1 P1 Co1 118.03(11)
O1 P1 O3 106.33(15)
O1 P1 O2 107.50(15)
O3 P1 Co1 109.18(11)
O3 P1 O2 104.41(15)
O2 P1 Co1 110.47(11)
O4 P2 Co1 116.54(11)
O4 P2 O6 109.94(14)
O4 P2 O5 105.17(15)
O6 P2 Co1 108.64(11)
O6 P2 O5 99.76(14)
O5 P2 Co1 115.47(11)
O7 P3 Co1 119.17(11)
O7 P3 O9 109.49(15)
O7 P3 O8 106.17(14)
O9 P3 Co1 105.58(11)
O8 P3 Co1 112.21(11)
O8 P3 O9 103.07(16)
P1 O1 Ru1 129.04(16)
C7 O10 Ru1 109.5(2)
P3 O7 Ru1 127.57(15)
C16 O11 Ru1 109.6(2)
P2 O4 Ru1 125.22(15)
C4 O6 P2 119.7(2)
C2 O3 P1 118.5(2)
C3 O5 P2 119.4(2)
C1 O2 P1 123.4(3)
C6 O9 P3 120.6(2)
C5 O8 P3 123.3(2)
O12 N1 Ru1 176.2(3)
O11 C16 C7 117.7(3)
O11 C16 C15 121.8(3)
C15 C16 C7 120.5(3)
O10 C7 C16 117.3(3)
O10 C7 C8 122.4(3)
C8 C7 C16 120.2(3)
C15 C14 C9 119.5(3)
C13 C14 C9 118.8(3)
C13 C14 C15 121.7(4)
C8 C9 C14 119.7(3)
C8 C9 C10 121.9(4)
C10 C9 C14 118.4(4)
C16 C15 C14 119.7(3)
C16 C15 H15 120.1
C14 C15 H15 120.1
Co1 C17 H17 126.3
C21 C17 Co1 70.1(2)
C21 C17 H17 125.5
C18 C17 Co1 69.7(2)
C18 C17 H17 125.5
C18 C17 C21 109.0(3)
C7 C8 C9 120.0(4)
C7 C8 H8 120.0
C9 C8 H8 120.0
C12 C11 H11 120.0
C10 C11 H11 120.0
C10 C11 C12 120.0(4)
Co1 C20 H20 124.2
C21 C20 Co1 70.6(2)
C21 C20 H20 125.9
C19 C20 Co1 70.8(2)
C19 C20 H20 125.9
C19 C20 C21 108.1(3)
Co1 C21 H21 126.2
C17 C21 Co1 70.0(2)
C17 C21 C20 106.9(3)
C17 C21 H21 126.5
C20 C21 Co1 68.8(2)
C20 C21 H21 126.5
O6 C4 H4A 109.5
O6 C4 H4B 109.5
O6 C4 H4C 109.5
H4A C4 H4B 109.5
H4A C4 H4C 109.5
H4B C4 H4C 109.5
C11 C12 H12 120.0
C13 C12 C11 120.0(4)
C13 C12 H12 120.0
C9 C10 H10 119.4
C11 C10 C9 121.2(4)
C11 C10 H10 119.4
Co1 C18 H18 124.6
C17 C18 Co1 70.6(2)
C17 C18 H18 126.1
C17 C18 C19 107.7(3)
C19 C18 Co1 70.3(2)
C19 C18 H18 126.1
Co1 C19 H19 126.9
C20 C19 Co1 69.2(2)
C20 C19 C18 108.2(3)
C20 C19 H19 125.9
C18 C19 Co1 69.5(2)
C18 C19 H19 125.9
O8 C5 H5A 109.5
O8 C5 H5B 109.5
O8 C5 H5C 109.5
H5A C5 H5B 109.5
H5A C5 H5C 109.5
H5B C5 H5C 109.5
C14 C13 H13 119.3
C12 C13 C14 121.4(4)
C12 C13 H13 119.3
O5 C3 H3A 109.5
O5 C3 H3B 109.5
O5 C3 H3C 109.5
H3A C3 H3B 109.5
H3A C3 H3C 109.5
H3B C3 H3C 109.5
O3 C2 H2A 109.5
O3 C2 H2B 109.5
O3 C2 H2C 109.5
H2A C2 H2B 109.5
H2A C2 H2C 109.5
H2B C2 H2C 109.5
O2 C1 H1A 109.5
O2 C1 H1B 109.5
O2 C1 H1C 109.5
H1A C1 H1B 109.5
H1A C1 H1C 109.5
H1B C1 H1C 109.5
O9 C6 H6A 109.5
O9 C6 H6B 109.5
O9 C6 H6C 109.5
H6A C6 H6B 109.5
H6A C6 H6C 109.5
H6B C6 H6C 109.5

loop_
_geom_bond_atom_site_label_1
_geom_bond_atom_site_label_2
_geom_bond_distance
Ru1 O1 2.016(3)
Ru1 O10 1.980(3)
Ru1 O7 2.094(3)
Ru1 O11 1.982(3)
Ru1 O4 2.078(3)
Ru1 N1 1.720(3)
Co1 P1 2.1563(12)
Co1 P2 2.1595(11)
Co1 P3 2.1535(11)
Co1 C17 2.089(4)
Co1 C20 2.067(4)
Co1 C21 2.091(4)
Co1 C18 2.078(4)
Co1 C19 2.088(4)
P1 O1 1.536(3)
P1 O3 1.594(3)
P1 O2 1.596(3)
P2 O4 1.528(3)
P2 O6 1.599(3)
P2 O5 1.605(3)
P3 O7 1.525(3)
P3 O9 1.601(3)
P3 O8 1.593(3)
O10 C7 1.358(4)
O11 C16 1.355(4)
O6 C4 1.452(4)
O3 C2 1.447(5)
O5 C3 1.450(5)
O2 C1 1.444(5)
O9 C6 1.433(5)
O8 C5 1.440(4)
N1 O12 1.162(4)
C16 C7 1.432(5)
C16 C15 1.376(5)
C7 C8 1.375(5)
C14 C9 1.427(6)
C14 C15 1.420(5)
C14 C13 1.418(5)
C9 C8 1.414(5)
C9 C10 1.421(5)
C15 H15 0.9300
C17 H17 0.9300
C17 C21 1.426(5)
C17 C18 1.416(5)
C8 H8 0.9300
C11 H11 0.9300
C11 C12 1.411(6)
C11 C10 1.377(6)
C20 H20 0.9300
C20 C21 1.442(5)
C20 C19 1.419(5)
C21 H21 0.9300
C4 H4A 0.9600
C4 H4B 0.9600
C4 H4C 0.9600
C12 H12 0.9300
C12 C13 1.369(6)
C10 H10 0.9300
C18 H18 0.9300
C18 C19 1.431(5)
C19 H19 0.9300
C5 H5A 0.9600
C5 H5B 0.9600
C5 H5C 0.9600
C13 H13 0.9300
C3 H3A 0.9600
C3 H3B 0.9600
C3 H3C 0.9600
C2 H2A 0.9600
C2 H2B 0.9600
C2 H2C 0.9600
C1 H1A 0.9600
C1 H1B 0.9600
C1 H1C 0.9600
C6 H6A 0.9600
C6 H6B 0.9600
C6 H6C 0.9600

loop_
_geom_torsion_atom_site_label_1
_geom_torsion_atom_site_label_2
_geom_torsion_atom_site_label_3
_geom_torsion_atom_site_label_4
_geom_torsion
Ru1 O10 C7 C16 -7.6(4)
Ru1 O10 C7 C8 170.7(3)
Ru1 O11 C16 C7 -0.6(4)
Ru1 O11 C16 C15 180.0(3)
Co1 P1 O1 Ru1 -31.7(2)
Co1 P1 O3 C2 178.3(3)
Co1 P1 O2 C1 139.9(3)
Co1 P2 O4 Ru1 -44.9(2)
Co1 P2 O6 C4 170.8(3)
Co1 P2 O5 C3 -79.1(3)
Co1 P3 O7 Ru1 -27.5(2)
Co1 P3 O9 C6 171.8(3)
Co1 P3 O8 C5 -128.9(3)
Co1 C17 C21 C20 -59.2(2)
Co1 C17 C18 C19 60.8(2)
Co1 C20 C21 C17 59.9(2)
Co1 C20 C19 C18 -58.8(2)
Co1 C18 C19 C20 58.6(3)
O1 P1 O3 C2 -53.4(3)
O1 P1 O2 C1 9.9(3)
O10 C7 C8 C9 177.5(3)
O7 P3 O9 C6 42.3(3)
O7 P3 O8 C5 2.9(4)
O11 C16 C7 O10 5.7(4)
O11 C16 C7 C8 -172.6(3)
O11 C16 C15 C14 175.4(3)
O4 P2 O6 C4 42.2(3)
O4 P2 O5 C3 50.8(3)
O6 P2 O4 Ru1 79.3(2)
O6 P2 O5 C3 164.7(3)
O3 P1 O1 Ru1 -154.66(18)
O3 P1 O2 C1 -102.8(3)
O5 P2 O4 Ru1 -174.17(16)
O5 P2 O6 C4 -68.0(3)
O2 P1 O1 Ru1 94.0(2)
O2 P1 O3 C2 60.1(3)
O9 P3 O7 Ru1 94.1(2)
O9 P3 O8 C5 118.0(3)
O8 P3 O7 Ru1 -155.25(18)
O8 P3 O9 C6 -70.3(3)
C16 C7 C8 C9 -4.3(5)
C7 C16 C15 C14 -4.0(5)
C14 C9 C8 C7 -1.0(5)
C14 C9 C10 C11 -0.1(6)
C9 C14 C15 C16 -1.3(5)
C9 C14 C13 C12 -2.8(5)
C15 C16 C7 O10 -174.8(3)
C15 C16 C7 C8 6.9(5)
C15 C14 C9 C8 3.9(5)
C15 C14 C9 C10 -175.3(3)
C15 C14 C13 C12 174.7(3)
C17 C18 C19 Co1 -61.0(2)
C17 C18 C19 C20 -2.4(4)
C8 C9 C10 C11 -179.3(4)
C11 C12 C13 C14 1.3(6)
C21 C17 C18 Co1 -59.2(3)
C21 C17 C18 C19 1.6(4)
C21 C20 C19 Co1 61.1(3)
C21 C20 C19 C18 2.3(4)
C12 C11 C10 C9 -1.3(6)
C10 C9 C8 C7 178.2(3)
C10 C11 C12 C13 0.8(6)
C18 C17 C21 Co1 59.0(3)
C18 C17 C21 C20 -0.2(4)
C19 C20 C21 Co1 -61.2(3)
C19 C20 C21 C17 -1.3(4)
C13 C14 C9 C8 -178.6(3)
C13 C14 C9 C10 2.2(5)
C13 C14 C15 C16 -178.7(3)
